data_4505373
loop_
_publ_author_name
'Coste, Servane'
'Schneider, Jean-Marie'
'Petit, Marie-No\"elle'
'Coquerel, G\'erard'

_publ_section_title
;
 Pleconaril Polymorphs:&#x2009; Crystal Structures of Form I and Form III,
 Evidence of the Enantiotropy, and Assessment of the Structural Purity
;
_journal_issue 6
_journal_name_full 'Crystal Growth &amp; Design'
_journal_page_first 1237
_journal_paper_doi 10.1021/cg049766r
_journal_volume 4
_journal_year 2004
_chemical_formula_moiety 'C18 H18 F3 N3 O3'
_chemical_formula_sum 'C18 H18 F3 N3 O3'
_chemical_formula_weight 381.35
_chemical_name_systematic
; 
 ? 
;
_space_group_IT_number 14
_symmetry_cell_setting monoclinic
_symmetry_space_group_name_Hall '-P 2ybc'
_symmetry_space_group_name_H-M 'P 1 21/c 1'
_atom_sites_solution_hydrogens geom
_atom_sites_solution_primary direct
_atom_sites_solution_secondary difmap
_audit_creation_method SHELXL-97
_cell_angle_alpha 90.00
_cell_angle_beta 102.9693(10)
_cell_angle_gamma 90.00
_cell_formula_units_Z 4
_cell_length_a 9.4044(5)
_cell_length_b 21.0539(11)
_cell_length_c 9.9067(5)
_cell_measurement_temperature 296(2)
_cell_volume 1911.48(17)
_computing_structure_refinement 'SHELXL-97 (Sheldrick, 1997)'
_computing_structure_solution 'SHELXS-97 (Sheldrick, 1990)'
_diffrn_ambient_temperature 296(2)
_diffrn_measured_fraction_theta_full 0.993
_diffrn_measured_fraction_theta_max 0.993
_diffrn_radiation_monochromator graphite
_diffrn_radiation_source 'fine-focus sealed tube'
_diffrn_radiation_type MoK\a
_diffrn_radiation_wavelength 0.71073
_diffrn_reflns_av_R_equivalents 0.0246
_diffrn_reflns_av_sigmaI/netI 0.0235
_diffrn_reflns_limit_h_max 11
_diffrn_reflns_limit_h_min -11
_diffrn_reflns_limit_k_max 26
_diffrn_reflns_limit_k_min -26
_diffrn_reflns_limit_l_max 12
_diffrn_reflns_limit_l_min -12
_diffrn_reflns_number 15173
_diffrn_reflns_theta_full 26.45
_diffrn_reflns_theta_max 26.45
_diffrn_reflns_theta_min 1.93
_exptl_absorpt_coefficient_mu 0.111
_exptl_absorpt_correction_T_max 1.000000
_exptl_absorpt_correction_T_min 0.662671
_exptl_absorpt_correction_type empirical
_exptl_crystal_colour colorless
_exptl_crystal_density_diffrn 1.325
_exptl_crystal_density_method 'not measured'
_exptl_crystal_description rod
_exptl_crystal_F_000 792
_exptl_crystal_size_max 1
_exptl_crystal_size_mid 0.4
_exptl_crystal_size_min 0.2
_refine_diff_density_max 0.522
_refine_diff_density_min -0.369
_refine_diff_density_rms 0.042
_refine_ls_extinction_method none
_refine_ls_goodness_of_fit_ref 1.113
_refine_ls_hydrogen_treatment mixed
_refine_ls_matrix_type full
_refine_ls_number_parameters 283
_refine_ls_number_reflns 3906
_refine_ls_number_restraints 0
_refine_ls_restrained_S_all 1.113
_refine_ls_R_factor_all 0.0875
_refine_ls_R_factor_gt 0.0651
_refine_ls_shift/su_max 0.116
_refine_ls_shift/su_mean 0.010
_refine_ls_structure_factor_coef Fsqd
_refine_ls_weighting_details 'calc w=1/[\s^2^(Fo^2^)+(0.1098P)^2^+0.2702P] where P=(Fo^2^+2Fc^2^)/3'
_refine_ls_weighting_scheme calc
_refine_ls_wR_factor_gt 0.1976
_refine_ls_wR_factor_ref 0.2138
_reflns_number_gt 2599
_reflns_number_total 3906
_reflns_threshold_expression >2sigma(I)
_cod_data_source_file cg049766rsi20040710_120007.cif
_cod_data_source_block pleconaril_form_III_296K
_cod_original_sg_symbol_H-M P21/C
_cod_database_code 4505373

loop_
_symmetry_equiv_pos_as_xyz
'x, y, z'
'-x, y+1/2, -z+1/2'
'-x, -y, -z'
'x, -y-1/2, z-1/2'

loop_
_atom_site_label
_atom_site_type_symbol
_atom_site_fract_x
_atom_site_fract_y
_atom_site_fract_z
_atom_site_U_iso_or_equiv
_atom_site_adp_type
_atom_site_occupancy
_atom_site_symmetry_multiplicity
_atom_site_calc_flag
_atom_site_refinement_flags
C1 C -0.2391(3) 0.63078(16) -0.0033(3) 0.0836(8) Uani 1 1 d .
C2 C -0.1552(3) 0.57902(12) 0.0816(3) 0.0654(7) Uani 1 1 d .
C3 C -0.0188(3) 0.52167(11) 0.2242(2) 0.0585(6) Uani 1 1 d .
C4 C 0.0879(2) 0.50186(11) 0.3479(2) 0.0568(6) Uani 1 1 d .
C5 C 0.1195(3) 0.43784(13) 0.3725(3) 0.0691(7) Uani 1 1 d .
C6 C 0.2176(3) 0.41789(12) 0.4901(3) 0.0683(7) Uani 1 1 d .
C7 C 0.2857(2) 0.46381(11) 0.5838(2) 0.0581(6) Uani 1 1 d .
C8 C 0.2562(3) 0.52792(11) 0.5640(2) 0.0583(6) Uani 1 1 d .
C9 C 0.1561(3) 0.54638(12) 0.4445(2) 0.0577(6) Uani 1 1 d .
C10 C 0.2480(4) 0.34797(14) 0.5187(4) 0.1064(11) Uani 1 1 d .
H10A H 0.1745 0.3232 0.4583 0.160 Uiso 1 1 calc R
H10B H 0.2465 0.3389 0.6133 0.160 Uiso 1 1 calc R
H10C H 0.3421 0.3375 0.5025 0.160 Uiso 1 1 calc R
C11 C 0.3255(4) 0.57685(13) 0.6684(3) 0.0807(8) Uani 1 1 d .
H11A H 0.2609 0.6125 0.6641 0.121 Uiso 1 1 calc R
H11B H 0.4158 0.5907 0.6482 0.121 Uiso 1 1 calc R
H11C H 0.3442 0.5587 0.7595 0.121 Uiso 1 1 calc R
C12 C 0.5308(3) 0.4442(2) 0.6948(4) 0.0882(10) Uani 1 1 d .
C13 C 0.6190(3) 0.40943(16) 0.8187(4) 0.0783(8) Uani 1 1 d .
C14 C 0.5879(4) 0.33915(15) 0.8130(3) 0.0762(8) Uani 1 1 d .
C15 C 0.6801(3) 0.30383(12) 0.9305(3) 0.0671(7) Uani 1 1 d .
C16 C 0.7860(3) 0.31963(13) 1.0389(3) 0.0669(7) Uani 1 1 d .
C17 C 0.8302(3) 0.26259(13) 1.1086(3) 0.0717(7) Uani 1 1 d .
C18 C 0.9444(4) 0.25205(16) 1.2368(3) 0.0958(10) Uani 1 1 d .
H18A H 0.9516 0.2075 1.2578 0.144 Uiso 1 1 calc R
H18B H 0.9189 0.2746 1.3123 0.144 Uiso 1 1 calc R
H18C H 1.0364 0.2672 1.2234 0.144 Uiso 1 1 calc R
F1 F -0.3707(3) 0.61535(14) -0.0584(3) 0.1719(13) Uani 1 1 d .
F2 F -0.1771(4) 0.65013(17) -0.0965(3) 0.2010(17) Uani 1 1 d .
F3 F -0.2538(3) 0.68003(12) 0.0713(2) 0.1377(9) Uani 1 1 d .
H5 H 0.063(3) 0.4060(12) 0.305(2) 0.061(6) Uiso 1 1 d .
H9 H 0.132(3) 0.5905(12) 0.427(2) 0.060(6) Uiso 1 1 d .
H16 H 0.822(3) 0.3593(14) 1.063(3) 0.071(7) Uiso 1 1 d .
H12A H 0.561(4) 0.4854(18) 0.688(3) 0.105(11) Uiso 1 1 d .
H13A H 0.723(4) 0.4134(16) 0.815(3) 0.105(10) Uiso 1 1 d .
H14A H 0.608(4) 0.3238(17) 0.732(4) 0.109(11) Uiso 1 1 d .
H12B H 0.548(4) 0.4302(17) 0.602(4) 0.111(12) Uiso 1 1 d .
H13B H 0.602(4) 0.4288(15) 0.901(4) 0.095(11) Uiso 1 1 d .
H14B H 0.481(4) 0.3293(15) 0.810(3) 0.099(10) Uiso 1 1 d .
N1 N -0.0865(3) 0.48208(11) 0.1315(2) 0.0836(7) Uani 1 1 d .
N2 N -0.0601(2) 0.58407(10) 0.1957(2) 0.0646(6) Uani 1 1 d .
N3 N 0.7576(3) 0.21483(12) 1.0467(3) 0.1000(9) Uani 1 1 d .
O1 O -0.1806(2) 0.52107(10) 0.03383(19) 0.0851(6) Uani 1 1 d .
O2 O 0.38084(17) 0.44350(8) 0.70394(17) 0.0662(5) Uani 1 1 d .
O3 O 0.6587(3) 0.24071(10) 0.9307(2) 0.0971(7) Uani 1 1 d .

loop_
_atom_site_aniso_label
_atom_site_aniso_U_11
_atom_site_aniso_U_22
_atom_site_aniso_U_33
_atom_site_aniso_U_23
_atom_site_aniso_U_13
_atom_site_aniso_U_12
C1 0.083(2) 0.089(2) 0.0693(18) 0.0068(15) -0.0039(15) -0.0036(16)
C2 0.0633(15) 0.0706(16) 0.0602(15) -0.0002(12) 0.0093(12) -0.0086(12)
C3 0.0591(13) 0.0573(14) 0.0594(13) -0.0033(11) 0.0141(11) -0.0105(10)
C4 0.0562(13) 0.0582(13) 0.0578(13) 0.0012(10) 0.0165(11) -0.0038(10)
C5 0.0740(17) 0.0592(15) 0.0712(16) -0.0069(12) 0.0102(13) -0.0030(12)
C6 0.0738(16) 0.0560(14) 0.0728(16) -0.0001(12) 0.0118(13) 0.0013(12)
C7 0.0532(13) 0.0640(14) 0.0575(13) 0.0051(11) 0.0133(10) -0.0024(10)
C8 0.0590(13) 0.0574(13) 0.0588(13) -0.0008(10) 0.0138(11) -0.0061(10)
C9 0.0599(14) 0.0518(13) 0.0621(14) 0.0004(11) 0.0151(11) -0.0033(11)
C10 0.129(3) 0.0605(17) 0.111(3) 0.0005(17) -0.011(2) 0.0062(18)
C11 0.095(2) 0.0688(17) 0.0687(17) -0.0026(13) -0.0010(15) -0.0092(14)
C12 0.0605(17) 0.102(2) 0.100(3) 0.040(2) 0.0123(16) -0.0033(16)
C13 0.0617(17) 0.0796(19) 0.089(2) 0.0211(16) 0.0061(15) -0.0038(13)
C14 0.0741(19) 0.0787(19) 0.0726(18) -0.0018(14) 0.0094(14) 0.0089(14)
C15 0.0719(16) 0.0597(14) 0.0702(16) -0.0033(12) 0.0169(13) 0.0040(12)
C16 0.0758(17) 0.0539(14) 0.0688(16) -0.0004(12) 0.0114(13) 0.0015(12)
C17 0.0830(18) 0.0595(15) 0.0705(16) 0.0041(12) 0.0126(13) 0.0012(13)
C18 0.110(2) 0.082(2) 0.085(2) 0.0211(16) 0.0002(18) 0.0038(18)
F1 0.1187(18) 0.146(2) 0.197(3) 0.0310(18) -0.0771(18) -0.0079(15)
F2 0.218(3) 0.233(3) 0.187(3) 0.146(3) 0.120(2) 0.115(3)
F3 0.164(2) 0.1058(16) 0.1228(17) 0.0051(13) -0.0117(15) 0.0435(15)
N1 0.0978(18) 0.0700(15) 0.0720(15) -0.0053(11) -0.0044(13) -0.0045(12)
N2 0.0636(12) 0.0626(13) 0.0633(12) 0.0003(9) 0.0048(10) -0.0049(9)
N3 0.126(2) 0.0615(15) 0.0976(19) 0.0123(13) -0.0050(16) -0.0062(14)
O1 0.0928(14) 0.0824(13) 0.0668(11) -0.0057(10) -0.0104(10) -0.0102(10)
O2 0.0594(10) 0.0712(11) 0.0662(10) 0.0123(8) 0.0106(8) 0.0012(8)
O3 0.1190(17) 0.0627(12) 0.0937(15) 0.0007(10) -0.0099(13) -0.0104(11)

loop_
_atom_type_symbol
_atom_type_description
_atom_type_scat_dispersion_real
_atom_type_scat_dispersion_imag
_atom_type_scat_source
C C 0.0033 0.0016 'International Tables Vol C Tables 4.2.6.8 and 6.1.1.4'
H H 0.0000 0.0000 'International Tables Vol C Tables 4.2.6.8 and 6.1.1.4'
N N 0.0061 0.0033 'International Tables Vol C Tables 4.2.6.8 and 6.1.1.4'
O O 0.0106 0.0060 'International Tables Vol C Tables 4.2.6.8 and 6.1.1.4'
F F 0.0171 0.0103 'International Tables Vol C Tables 4.2.6.8 and 6.1.1.4'

loop_
_geom_angle_atom_site_label_1
_geom_angle_atom_site_label_2
_geom_angle_atom_site_label_3
_geom_angle
F2 C1 F1 109.3(3)
F2 C1 F3 106.5(3)
F1 C1 F3 103.2(3)
F2 C1 C2 112.1(3)
F1 C1 C2 113.2(3)
F3 C1 C2 112.0(2)
N2 C2 O1 115.5(2)
N2 C2 C1 127.9(2)
O1 C2 C1 116.6(2)
N1 C3 N2 113.3(2)
N1 C3 C4 123.1(2)
N2 C3 C4 123.5(2)
C5 C4 C9 119.1(2)
C5 C4 C3 120.3(2)
C9 C4 C3 120.6(2)
C6 C5 C4 121.3(2)
C6 C5 H5 120.7(14)
C4 C5 H5 117.9(14)
C5 C6 C7 118.2(2)
C5 C6 C10 121.1(3)
C7 C6 C10 120.8(2)
C8 C7 O2 119.5(2)
C8 C7 C6 122.4(2)
O2 C7 C6 118.0(2)
C7 C8 C9 118.0(2)
C7 C8 C11 122.0(2)
C9 C8 C11 120.0(2)
C4 C9 C8 121.1(2)
C4 C9 H9 118.2(14)
C8 C9 H9 120.6(14)
C6 C10 H10A 109.5
C6 C10 H10B 109.5
H10A C10 H10B 109.5
C6 C10 H10C 109.5
H10A C10 H10C 109.5
H10B C10 H10C 109.5
C8 C11 H11A 109.5
C8 C11 H11B 109.5
H11A C11 H11B 109.5
C8 C11 H11C 109.5
H11A C11 H11C 109.5
H11B C11 H11C 109.5
O2 C12 C13 108.2(2)
O2 C12 H12A 110(2)
C13 C12 H12A 113(2)
O2 C12 H12B 115(2)
C13 C12 H12B 115(2)
H12A C12 H12B 95(3)
C14 C13 C12 112.3(3)
C14 C13 H13A 105.4(19)
C12 C13 H13A 107.3(19)
C14 C13 H13B 112(2)
C12 C13 H13B 109(2)
H13A C13 H13B 110(3)
C15 C14 C13 112.8(3)
C15 C14 H14A 108(2)
C13 C14 H14A 108(2)
C15 C14 H14B 108.4(18)
C13 C14 H14B 112.5(18)
H14A C14 H14B 107(3)
C16 C15 O3 109.3(2)
C16 C15 C14 134.9(3)
O3 C15 C14 115.8(2)
C15 C16 C17 105.6(2)
C15 C16 H16 127.2(16)
C17 C16 H16 127.2(17)
N3 C17 C16 111.5(3)
N3 C17 C18 119.7(3)
C16 C17 C18 128.9(3)
C17 C18 H18A 109.5
C17 C18 H18B 109.5
H18A C18 H18B 109.5
C17 C18 H18C 109.5
H18A C18 H18C 109.5
H18B C18 H18C 109.5
C3 N1 O1 104.1(2)
C2 N2 C3 102.1(2)
C17 N3 O3 105.5(2)
C2 O1 N1 104.93(18)
C7 O2 C12 113.38(19)
C15 O3 N3 108.1(2)

loop_
_geom_bond_atom_site_label_1
_geom_bond_atom_site_label_2
_geom_bond_distance
C1 F2 1.265(4)
C1 F1 1.278(4)
C1 F3 1.298(4)
C1 C2 1.489(4)
C2 N2 1.279(3)
C2 O1 1.311(3)
C3 N1 1.296(3)
C3 N2 1.381(3)
C3 C4 1.460(3)
C4 C5 1.390(4)
C4 C9 1.389(3)
C5 C6 1.379(4)
C5 H5 1.01(2)
C6 C7 1.393(3)
C6 C10 1.514(4)
C7 C8 1.383(3)
C7 O2 1.386(3)
C8 C9 1.392(3)
C8 C11 1.501(3)
C9 H9 0.96(3)
C10 H10A 0.9600
C10 H10B 0.9600
C10 H10C 0.9600
C11 H11A 0.9600
C11 H11B 0.9600
C11 H11C 0.9600
C12 O2 1.433(3)
C12 C13 1.508(4)
C12 H12A 0.92(4)
C12 H12B 1.02(4)
C13 C14 1.507(4)
C13 H13A 0.99(4)
C13 H13B 0.96(3)
C14 C15 1.485(4)
C14 H14A 0.92(3)
C14 H14B 1.02(3)
C15 C16 1.333(4)
C15 O3 1.344(3)
C16 C17 1.401(4)
C16 H16 0.91(3)
C17 N3 1.291(4)
C17 C18 1.484(4)
C18 H18A 0.9600
C18 H18B 0.9600
C18 H18C 0.9600
N1 O1 1.417(3)
N3 O3 1.414(3)

loop_
_geom_torsion_atom_site_label_1
_geom_torsion_atom_site_label_2
_geom_torsion_atom_site_label_3
_geom_torsion_atom_site_label_4
_geom_torsion
F2 C1 C2 N2 93.3(4)
F1 C1 C2 N2 -142.5(3)
F3 C1 C2 N2 -26.2(4)
F2 C1 C2 O1 -86.2(4)
F1 C1 C2 O1 38.0(4)
F3 C1 C2 O1 154.2(3)
N1 C3 C4 C5 -1.2(4)
N2 C3 C4 C5 177.3(2)
N1 C3 C4 C9 -179.4(2)
N2 C3 C4 C9 -0.9(3)
C9 C4 C5 C6 -0.4(4)
C3 C4 C5 C6 -178.6(2)
C4 C5 C6 C7 -0.5(4)
C4 C5 C6 C10 178.0(3)
C5 C6 C7 C8 1.3(4)
C10 C6 C7 C8 -177.3(3)
C5 C6 C7 O2 178.0(2)
C10 C6 C7 O2 -0.5(4)
O2 C7 C8 C9 -177.70(19)
C6 C7 C8 C9 -1.0(4)
O2 C7 C8 C11 0.7(4)
C6 C7 C8 C11 177.4(2)
C5 C4 C9 C8 0.7(3)
C3 C4 C9 C8 178.9(2)
C7 C8 C9 C4 0.0(3)
C11 C8 C9 C4 -178.5(2)
O2 C12 C13 C14 69.1(4)
C12 C13 C14 C15 176.8(3)
C13 C14 C15 C16 -1.4(5)
C13 C14 C15 O3 -179.3(3)
O3 C15 C16 C17 -0.3(3)
C14 C15 C16 C17 -178.3(3)
C15 C16 C17 N3 0.6(3)
C15 C16 C17 C18 -179.7(3)
N2 C3 N1 O1 -0.2(3)
C4 C3 N1 O1 178.4(2)
O1 C2 N2 C3 0.4(3)
C1 C2 N2 C3 -179.2(3)
N1 C3 N2 C2 -0.1(3)
C4 C3 N2 C2 -178.7(2)
C16 C17 N3 O3 -0.6(3)
C18 C17 N3 O3 179.6(3)
N2 C2 O1 N1 -0.5(3)
C1 C2 O1 N1 179.1(2)
C3 N1 O1 C2 0.4(3)
C8 C7 O2 C12 -86.7(3)
C6 C7 O2 C12 96.5(3)
C13 C12 O2 C7 -168.9(3)
C16 C15 O3 N3 0.0(3)
C14 C15 O3 N3 178.4(3)
C17 N3 O3 C15 0.4(3)

loop_
_cod_related_entry_id
_cod_related_entry_database
_cod_related_entry_code
1 ChemSpider 1621
